data_2222026
loop_
_publ_author_name
'Ullah, Sami'
'Tahir, M. Nawaz'
'Shahwar, Durre'
'Khan, Zaheer-ud-Din'
'Khan, Muhammad Akmal'

_publ_section_title
;
 3-Ammonio-4-hydroxybenzoate monohydrate
;
_journal_coeditor_code HB2969
_journal_issue 6
_journal_name_full 'Acta Crystallographica Section E'
_journal_page_first o1304
_journal_paper_doi 10.1107/S1600536809017462
_journal_volume 65
_journal_year 2009
_chemical_formula_iupac 'C7 H7 N O3, H2 O'
_chemical_formula_moiety 'C7 H7 N O3, H2 O'
_chemical_formula_sum 'C7 H9 N O4'
_chemical_formula_weight 171.15
_chemical_name_systematic
;
3-Ammonio-4-hydroxybenzoate monohydrate
;
_space_group_IT_number 61
_symmetry_cell_setting orthorhombic
_symmetry_space_group_name_Hall '-P 2ac 2ab'
_symmetry_space_group_name_H-M 'P b c a'
_atom_sites_solution_hydrogens geom
_atom_sites_solution_primary direct
_atom_sites_solution_secondary difmap
_audit_creation_method SHELXL-97
_cell_angle_alpha 90
_cell_angle_beta 90
_cell_angle_gamma 90
_cell_formula_units_Z 8
_cell_length_a 8.7711(3)
_cell_length_b 12.7193(7)
_cell_length_c 12.9289(6)
_cell_measurement_reflns_used 1725
_cell_measurement_temperature 296(2)
_cell_measurement_theta_max 28.28
_cell_measurement_theta_min 3.15
_cell_volume 1442.38(11)
_computing_cell_refinement 'SAINT (Bruker, 2007)'
_computing_data_collection 'APEX2 (Bruker, 2007)'
_computing_data_reduction 'SAINT (Bruker, 2007)'
_computing_molecular_graphics 'ORTEP-3 for Windows (Farrugia, 1997) and PLATON (Spek, 2009)'
_computing_publication_material
;
WinGX (Farrugia, 1999) and PLATON (Spek, 2009)
;
_computing_structure_refinement 'SHELXL97 (Sheldrick, 2008)'
_computing_structure_solution 'SHELXS97 (Sheldrick, 2008)'
_diffrn_ambient_temperature 296(2)
_diffrn_detector_area_resol_mean 7.40
_diffrn_measured_fraction_theta_full 0.997
_diffrn_measured_fraction_theta_max 0.980
_diffrn_measurement_device_type 'Bruker Kappa APEXII CCD'
_diffrn_measurement_method \w
_diffrn_radiation_monochromator graphite
_diffrn_radiation_source 'fine-focus sealed tube'
_diffrn_radiation_type MoK\a
_diffrn_radiation_wavelength 0.71073
_diffrn_reflns_av_R_equivalents 0.0330
_diffrn_reflns_av_sigmaI/netI 0.0304
_diffrn_reflns_limit_h_max 11
_diffrn_reflns_limit_h_min -11
_diffrn_reflns_limit_k_max 16
_diffrn_reflns_limit_k_min -15
_diffrn_reflns_limit_l_max 17
_diffrn_reflns_limit_l_min -11
_diffrn_reflns_number 8827
_diffrn_reflns_theta_full 25.00
_diffrn_reflns_theta_max 28.28
_diffrn_reflns_theta_min 3.15
_diffrn_standards_number 0
_exptl_absorpt_coefficient_mu 0.131
_exptl_absorpt_correction_T_max 0.976
_exptl_absorpt_correction_T_min 0.971
_exptl_absorpt_correction_type multi-scan
_exptl_absorpt_process_details '(SADABS; Bruker, 2005)'
_exptl_crystal_colour 'light Brown'
_exptl_crystal_density_diffrn 1.576
_exptl_crystal_density_method 'not measured'
_exptl_crystal_description Rod
_exptl_crystal_F_000 720
_exptl_crystal_size_max 0.26
_exptl_crystal_size_mid 0.20
_exptl_crystal_size_min 0.20
_refine_diff_density_max 0.307
_refine_diff_density_min -0.237
_refine_ls_goodness_of_fit_ref 1.061
_refine_ls_hydrogen_treatment mixed
_refine_ls_matrix_type full
_refine_ls_number_parameters 127
_refine_ls_number_reflns 1725
_refine_ls_number_restraints 0
_refine_ls_restrained_S_all 1.061
_refine_ls_R_factor_all 0.0635
_refine_ls_R_factor_gt 0.0424
_refine_ls_shift/su_max 0.000
_refine_ls_shift/su_mean 0.000
_refine_ls_structure_factor_coef Fsqd
_refine_ls_weighting_details 'calc w=1/[\s^2^(Fo^2^)+(0.0684P)^2^+0.0409P] where P=(Fo^2^+2Fc^2^)/3'
_refine_ls_weighting_scheme calc
_refine_ls_wR_factor_gt 0.1069
_refine_ls_wR_factor_ref 0.1178
_reflns_number_gt 1277
_reflns_number_total 1752
_reflns_threshold_expression I>2\s(I)
_cod_data_source_file hb2969.cif
_cod_data_source_block I
_cod_database_code 2222026
_cod_database_fobs_code 2222026

loop_
_symmetry_equiv_pos_site_id
_symmetry_equiv_pos_as_xyz
1 x,y,z
2 1/2-x,-y,1/2+z
3 1/2+x,1/2-y,-z
4 -x,1/2+y,1/2-z
5 -x,-y,-z
6 1/2+x,y,1/2-z
7 1/2-x,1/2+y,z
8 x,1/2-y,1/2+z

loop_
_atom_site_aniso_label
_atom_site_aniso_U_11
_atom_site_aniso_U_22
_atom_site_aniso_U_33
_atom_site_aniso_U_12
_atom_site_aniso_U_13
_atom_site_aniso_U_23
O1 0.0316(5) 0.0154(7) 0.0383(7) -0.0051(4) 0.0053(4) -0.0044(5)
O2 0.0231(5) 0.0245(7) 0.0430(7) -0.0032(5) 0.0043(4) -0.0063(5)
O3 0.0193(5) 0.0217(7) 0.0548(8) -0.0032(4) -0.0059(5) 0.0000(6)
N1 0.0214(6) 0.0150(8) 0.0331(8) 0.0010(5) 0.0027(5) 0.0015(6)
C1 0.0236(7) 0.0164(9) 0.0216(8) -0.0029(5) 0.0013(5) -0.0026(6)
C2 0.0183(6) 0.0190(9) 0.0235(8) 0.0006(5) 0.0011(5) -0.0006(6)
C3 0.0209(6) 0.0142(9) 0.0228(8) 0.0003(5) 0.0018(5) 0.0013(6)
C4 0.0195(6) 0.0188(9) 0.0254(8) -0.0024(5) -0.0004(5) -0.0019(6)
C5 0.0205(6) 0.0218(9) 0.0300(9) 0.0041(6) -0.0024(6) 0.0003(7)
C6 0.0290(7) 0.0137(8) 0.0270(8) 0.0014(6) 0.0000(5) 0.0005(7)
C7 0.0265(7) 0.0169(9) 0.0214(8) -0.0044(6) 0.0013(5) -0.0002(6)
O4 0.0257(5) 0.0255(8) 0.0412(7) 0.0017(5) -0.0044(4) 0.0023(6)

loop_
_atom_site_type_symbol
_atom_site_label
_atom_site_fract_x
_atom_site_fract_y
_atom_site_fract_z
_atom_site_U_iso_or_equiv
_atom_site_thermal_displace_type
_atom_site_calc_flag
_atom_site_refinement_flags
_atom_site_occupancy
O O1 0.69598(12) 0.67023(9) 0.16442(9) 0.0284(4) Uani . . 1.000
O O2 0.83764(11) 0.53206(10) 0.12269(9) 0.0302(4) Uani . . 1.000
O O3 0.20823(11) 0.29862(10) 0.11448(10) 0.0319(4) Uani . . 1.000
N N1 0.48231(14) 0.21872(11) 0.16388(11) 0.0232(4) Uani . . 1.000
C C1 0.57236(15) 0.50443(12) 0.14203(11) 0.0205(5) Uani . . 1.000
C C2 0.58869(15) 0.39732(13) 0.15731(11) 0.0203(4) Uani . . 1.000
C C3 0.46511(14) 0.33137(12) 0.14912(11) 0.0193(4) Uani . . 1.000
C C4 0.32078(15) 0.37051(12) 0.12444(12) 0.0212(4) Uani . . 1.000
C C5 0.30300(15) 0.47766(13) 0.11230(12) 0.0241(5) Uani . . 1.000
C C6 0.42742(15) 0.54444(13) 0.12153(12) 0.0232(4) Uani . . 1.000
C C7 0.71208(15) 0.57284(13) 0.14299(11) 0.0216(5) Uani . . 1.000
O O4 0.43081(12) 0.34489(11) 0.45169(10) 0.0308(4) Uani . . 1.000
H H1A 0.587(2) 0.2008(14) 0.1721(12) 0.0278 Uiso . . 1.000
H H1B 0.4519(19) 0.1828(14) 0.1034(15) 0.0278 Uiso . . 1.000
H H1C 0.4229(18) 0.1948(14) 0.2189(14) 0.0278 Uiso . . 1.000
H H2 0.68403 0.36974 0.17325 0.0243 Uiso . . 1.000
H H3 0.119(2) 0.3252(16) 0.0913(15) 0.0383 Uiso . . 1.000
H H5 0.20714 0.50524 0.09785 0.0289 Uiso . . 1.000
H H6 0.41402 0.61656 0.11398 0.0279 Uiso . . 1.000
H H41 0.3898(19) 0.4057(16) 0.4289(15) 0.0369 Uiso . . 1.000
H H42 0.381(2) 0.2927(16) 0.4217(15) 0.0369 Uiso . . 1.000

loop_
_atom_type_symbol
_atom_type_description
_atom_type_scat_dispersion_real
_atom_type_scat_dispersion_imag
_atom_type_scat_source
C C 0.0033 0.0016 'International Tables Vol C Tables 4.2.6.8 and 6.1.1.4'
H H 0.0000 0.0000 'International Tables Vol C Tables 4.2.6.8 and 6.1.1.4'
N N 0.0061 0.0033 'International Tables Vol C Tables 4.2.6.8 and 6.1.1.4'
O O 0.0106 0.0060 'International Tables Vol C Tables 4.2.6.8 and 6.1.1.4'

loop_
_geom_angle_atom_site_label_1
_geom_angle_atom_site_label_2
_geom_angle_atom_site_label_3
_geom_angle_site_symmetry_1
_geom_angle_site_symmetry_2
_geom_angle_site_symmetry_3
_geom_angle
_geom_angle_publ_flag
C4 O3 H3 . . . 114.3(13) no
H41 O4 H42 . . . 107.7(17) no
C3 N1 H1A . . . 110.5(11) no
C3 N1 H1B . . . 109.8(11) no
H1A N1 H1B . . . 104.4(14) no
H1A N1 H1C . . . 112.1(14) no
C3 N1 H1C . . . 111.3(11) no
H1B N1 H1C . . . 108.4(15) no
C2 C1 C6 . . . 118.72(13) no
C2 C1 C7 . . . 118.97(12) no
C6 C1 C7 . . . 122.24(14) no
C1 C2 C3 . . . 120.53(13) no
N1 C3 C2 . . . 120.64(12) no
C2 C3 C4 . . . 120.97(14) no
N1 C3 C4 . . . 118.38(12) no
O3 C4 C5 . . . 125.06(12) no
C3 C4 C5 . . . 118.69(13) no
O3 C4 C3 . . . 116.26(13) no
C4 C5 C6 . . . 120.36(13) no
C1 C6 C5 . . . 120.64(15) no
O1 C7 O2 . . . 123.20(14) no
O2 C7 C1 . . . 118.57(14) no
O1 C7 C1 . . . 118.24(12) no
C3 C2 H2 . . . 120.00 no
C1 C2 H2 . . . 120.00 no
C4 C5 H5 . . . 120.00 no
C6 C5 H5 . . . 120.00 no
C1 C6 H6 . . . 120.00 no
C5 C6 H6 . . . 120.00 no

loop_
_geom_bond_atom_site_label_1
_geom_bond_atom_site_label_2
_geom_bond_site_symmetry_1
_geom_bond_site_symmetry_2
_geom_bond_distance
_geom_bond_publ_flag
O1 C7 . . 1.277(2) no
O2 C7 . . 1.2453(17) no
O3 C4 . . 1.3518(18) no
O3 H3 . . 0.904(18) no
O4 H41 . . 0.90(2) no
O4 H42 . . 0.884(19) no
N1 C3 . . 1.453(2) no
N1 H1C . . 0.933(17) no
N1 H1A . . 0.952(18) no
N1 H1B . . 0.944(19) no
C1 C7 . . 1.503(2) no
C1 C6 . . 1.3948(19) no
C1 C2 . . 1.384(2) no
C2 C3 . . 1.375(2) no
C3 C4 . . 1.3972(19) no
C4 C5 . . 1.381(2) no
C5 C6 . . 1.388(2) no
C2 H2 . . 0.9300 no
C5 H5 . . 0.9300 no
C6 H6 . . 0.9300 no

loop_
_geom_hbond_atom_site_label_D
_geom_hbond_atom_site_label_H
_geom_hbond_atom_site_label_A
_geom_hbond_site_symmetry_A
_geom_hbond_distance_DH
_geom_hbond_distance_HA
_geom_hbond_distance_DA
_geom_hbond_angle_DHA
_geom_hbond_publ_flag
N1 H1A O1 7_645 0.952(18) 1.945(18) 2.8884(16) 170.4(14) yes
N1 H1A O2 7_645 0.952(18) 2.335(18) 2.9008(18) 117.6(13) yes
N1 H1B O4 8_554 0.944(19) 2.001(19) 2.8957(19) 157.4(16) yes
N1 H1C O1 4_645 0.933(17) 1.860(17) 2.7846(18) 170.5(16) yes
O3 H3 O4 6_455 0.904(18) 1.760(18) 2.6456(15) 166.0(19) yes
O4 H41 O2 6_455 0.90(2) 1.80(2) 2.6945(18) 171.1(17) yes
O4 H42 O1 4_645 0.884(19) 2.03(2) 2.9027(18) 168.8(17) yes
C6 H6 O3 7_555 0.93 2.55 3.446(2) 161 yes
C7 O2 CgA 6_555 1.2453(17) 3.4940(13) 3.9313(16) 101.24(9) yes

loop_
_geom_torsion_atom_site_label_1
_geom_torsion_atom_site_label_2
_geom_torsion_atom_site_label_3
_geom_torsion_atom_site_label_4
_geom_torsion_site_symmetry_1
_geom_torsion_site_symmetry_2
_geom_torsion_site_symmetry_3
_geom_torsion_site_symmetry_4
_geom_torsion
_geom_torsion_publ_flag
C6 C1 C2 C3 . . . . 2.1(2) no
C7 C1 C2 C3 . . . . -175.02(13) no
C2 C1 C6 C5 . . . . -2.7(2) no
C7 C1 C6 C5 . . . . 174.30(14) no
C2 C1 C7 O1 . . . . -156.35(14) no
C2 C1 C7 O2 . . . . 23.8(2) no
C6 C1 C7 O1 . . . . 26.7(2) no
C6 C1 C7 O2 . . . . -153.17(15) no
C1 C2 C3 N1 . . . . 179.24(13) no
C1 C2 C3 C4 . . . . 0.5(2) no
N1 C3 C4 O3 . . . . -1.1(2) no
N1 C3 C4 C5 . . . . 178.75(14) no
C2 C3 C4 O3 . . . . 177.60(14) no
C2 C3 C4 C5 . . . . -2.5(2) no
O3 C4 C5 C6 . . . . -178.25(15) no
C3 C4 C5 C6 . . . . 1.9(2) no
C4 C5 C6 C1 . . . . 0.7(2) no

loop_
_cod_related_entry_id
_cod_related_entry_database
_cod_related_entry_code
1 ChemSpider 30655786
